data_1521047
loop_
_publ_author_name
'Freire, E.'
'Baggio, S.'
'Suescun, L.'
'Baggio, R.'

_publ_section_title
;
 X-ray study of two nickel(II)-thiosulfate compounds
;
_journal_name_full 'Australian Journal of Chemistry'
_journal_page_first 785
_journal_page_last 790
_journal_volume 53
_journal_year 2000
_chemical_formula_sum 'C14 H12 N2 Ni O3 S2'
_chemical_name_systematic '(Ni (S2 O3)) (C14 H12 N2)'
_space_group_IT_number 14
_symmetry_space_group_name_Hall '-P 2yn'
_symmetry_space_group_name_H-M 'P 1 21/n 1'
_cell_angle_alpha 90
_cell_angle_beta 103.32
_cell_angle_gamma 90
_cell_formula_units_Z 4
_cell_length_a 11.108
_cell_length_b 10.955
_cell_length_c 11.666
_cell_volume 1381.424
_citation_journal_id_ASTM AJCHAS
_cod_data_source_file Freire_AJCHAS_2000_1672.cif
_cod_data_source_block C14H12N2Ni1O3S2
_cod_original_sg_symbol_Hall '-P 2ybc (x-z,y,z)'
_cod_original_formula_sum 'C14 H12 N2 Ni1 O3 S2'
_cod_database_code 1521047

loop_
_symmetry_equiv_pos_as_xyz
x,y,z
-x+1/2,y+1/2,-z+1/2
-x,-y,-z
x-1/2,-y-1/2,z-1/2

loop_
_atom_site_label
_atom_site_type_symbol
_atom_site_fract_x
_atom_site_fract_y
_atom_site_fract_z
_atom_site_occupancy
_atom_site_U_iso_or_equiv
C10 C 0.8922 0.8693 0.8056 1 0.0
O3 O-2 0.2383 0.7977 0.6315 1 0.0
Ni1 Ni+2 0.9794 0.0515 0.6369 1 0.0
C5 C 0.8547 0.2723 0.9929 1 0.0
C14 C 0.9185 0.7667 0.7306 1 0.0
S2 S+6 0.1746 -0.0929 0.5837 1 0.0
C12 C 0.9176 0.1989 0.8165 1 0.0
O1 O-2 0.2041 -0.0547 0.471 1 0.0
C9 C 0.8439 0.8438 0.9051 1 0.0
O2 O-2 0.0349 0.893 0.5532 1 0.0
C1 C 0.9865 0.3277 0.6873 1 0.0
C13 C 0.0357 0.346 0.5795 1 0.0
N1 N 0.9601 0.2154 0.7166 1 0.0
C2 C 0.9679 0.4291 0.7551 1 0.0
S1 S-2 0.2016 0.0454 0.6996 1 0.0
C11 C 0.8935 0.0768 0.8487 1 0.0
C8 C 0.8239 -0.0644 0.9769 1 0.0
C6 C 0.832 0.1579 0.0231 1 0.0
C3 C 0.9233 0.415 0.8528 1 0.0
C7 C 0.8488 0.0561 0.9508 1 0.0
N2 N 0.9164 -0.0163 0.7779 1 0.0
C4 C 0.8984 0.2973 0.888 1 0.0
